data_1546721
loop_
_publ_author_name
'Ramli, Youssef'
'Akrad, Rachida'
'Guerrab, Walid'
'Taoufik, Jamal'
'Ansar, Mhamed'
'Mague, Joel T.'

_publ_section_title
;
 Ethyl 2-(2,5-dioxo-4,4-diphenylimidazolidin-1-yl)acetate
;
_journal_coeditor_code SJ4081
_journal_issue 1
_journal_name_full IUCrData
_journal_page_first x170098
_journal_paper_doi 10.1107/S2414314617000980
_journal_volume 2
_journal_year 2017
_chemical_formula_moiety 'C19 H18 N2 O4'
_chemical_formula_sum 'C19 H18 N2 O4'
_chemical_formula_weight 338.35
_chemical_name_systematic
;
Ethyl 2-(2,5-dioxo-4,4-diphenylimidazolidin-1-yl)acetate
;
_space_group_crystal_system triclinic
_space_group_IT_number 2
_space_group_name_Hall '-P 1'
_space_group_name_H-M_alt 'P -1'
_symmetry_space_group_name_Hall '-P 1'
_symmetry_space_group_name_H-M 'P -1'
_atom_sites_solution_hydrogens difmap
_atom_sites_solution_primary direct
_atom_sites_solution_secondary difmap
_audit_creation_method SHELXL-2014/7
_cell_angle_alpha 71.0020(10)
_cell_angle_beta 88.1650(10)
_cell_angle_gamma 72.5720(10)
_cell_formula_units_Z 2
_cell_length_a 8.5041(5)
_cell_length_b 8.6959(5)
_cell_length_c 12.5024(8)
_cell_measurement_reflns_used 9879
_cell_measurement_temperature 100(2)
_cell_measurement_theta_max 29.1418
_cell_measurement_theta_min 2.6019
_cell_volume 831.87(9)
_computing_cell_refinement
;
<i>SAINT</i> (Bruker, 2016)
;
_computing_data_collection
;
<i>APEX3</i> (Bruker, 2016)
;
_computing_data_reduction
;
<i>SAINT</i> (Bruker, 2016)
;
_computing_molecular_graphics
;
<i>DIAMOND</i> (Brandenburg & Putz, 2012)
;
_computing_publication_material
;
<i>SHELXTL</i> (Sheldrick, 2008<i>b</i>)
;
_computing_structure_refinement
;
<i>SHELXL2014</i> (Sheldrick, 2015<i>b</i>)
;
_computing_structure_solution
;
<i>SHELXT</i> (Sheldrick, 2015<i>a</i>)
;
_diffrn_ambient_temperature 100(2)
_diffrn_detector_area_resol_mean 8.3333
_diffrn_measured_fraction_theta_full 0.994
_diffrn_measured_fraction_theta_max 0.989
_diffrn_measurement_device_type 'Bruker SMART APEX CCD'
_diffrn_measurement_method '\f and \w scans'
_diffrn_radiation_monochromator graphite
_diffrn_radiation_type MoK\a
_diffrn_radiation_wavelength 0.71073
_diffrn_reflns_av_R_equivalents 0.0313
_diffrn_reflns_limit_h_max 11
_diffrn_reflns_limit_h_min -11
_diffrn_reflns_limit_k_max 11
_diffrn_reflns_limit_k_min -11
_diffrn_reflns_limit_l_max 17
_diffrn_reflns_limit_l_min -17
_diffrn_reflns_number 31786
_diffrn_reflns_theta_full 29.000
_diffrn_reflns_theta_max 29.180
_diffrn_reflns_theta_min 1.727
_exptl_absorpt_coefficient_mu 0.096
_exptl_absorpt_correction_T_max 0.97
_exptl_absorpt_correction_T_min 0.96
_exptl_absorpt_correction_type multi-scan
_exptl_absorpt_process_details
;
(<i>TWINABS</i>; Sheldrick, 2009)
;
_exptl_crystal_colour colourless
_exptl_crystal_density_diffrn 1.351
_exptl_crystal_density_method 'not measured'
_exptl_crystal_description column
_exptl_crystal_F_000 356
_exptl_crystal_size_max 0.430
_exptl_crystal_size_mid 0.290
_exptl_crystal_size_min 0.260
_refine_diff_density_max 0.508
_refine_diff_density_min -0.321
_refine_ls_extinction_method none
_refine_ls_goodness_of_fit_ref 1.057
_refine_ls_hydrogen_treatment refall
_refine_ls_matrix_type full
_refine_ls_number_parameters 299
_refine_ls_number_reflns 31786
_refine_ls_number_restraints 0
_refine_ls_restrained_S_all 1.057
_refine_ls_R_factor_all 0.0679
_refine_ls_R_factor_gt 0.0467
_refine_ls_shift/su_max 0.000
_refine_ls_shift/su_mean 0.000
_refine_ls_structure_factor_coef Fsqd
_refine_ls_weighting_details 'w=1/[\s^2^(Fo^2^)+(0.0527P)^2^+0.0554P] where P=(Fo^2^+2Fc^2^)/3'
_refine_ls_weighting_scheme calc
_refine_ls_wR_factor_gt 0.1145
_refine_ls_wR_factor_ref 0.1302
_reflns_number_gt 21954
_reflns_number_total 31786
_reflns_threshold_expression 'I > 2\s(I)'
_cod_data_source_file sj4081sup1.cif
_cod_data_source_block I
_cod_database_code 1546721
_shelx_space_group_comment
;
The symmetry employed for this shelxl refinement is uniquely defined
by the following loop, which should always be used as a source of
symmetry information in preference to the above space-group names.
They are only intended as comments.
;
_shelx_estimated_absorpt_t_min 0.960
_shelx_estimated_absorpt_t_max 0.975

loop_
_space_group_symop_operation_xyz
'x, y, z'
'-x, -y, -z'

loop_
_atom_site_type_symbol
_atom_site_label
_atom_site_fract_x
_atom_site_fract_y
_atom_site_fract_z
_atom_site_U_iso_or_equiv
_atom_site_adp_type
_atom_site_calc_flag
_atom_site_occupancy
O O1 0.66938(14) 0.42374(14) 0.40959(9) 0.0212(3) Uani d 1
O O2 0.48505(14) 0.30571(14) 0.11562(9) 0.0236(3) Uani d 1
O O3 0.85782(14) 0.08216(15) 0.34383(10) 0.0273(3) Uani d 1
O O4 0.73722(13) -0.10111(13) 0.46031(9) 0.0205(3) Uani d 1
N N1 0.54197(16) 0.54676(16) 0.12269(11) 0.0163(3) Uani d 1
H H1 0.534(2) 0.603(2) 0.0466(17) 0.033(5) Uiso d 1
N N2 0.55850(16) 0.33561(16) 0.28322(10) 0.0168(3) Uani d 1
C C1 0.61488(18) 0.44787(19) 0.31540(12) 0.0160(3) Uani d 1
C C2 0.52414(18) 0.39103(19) 0.16561(13) 0.0165(3) Uani d 1
C C3 0.59387(18) 0.60646(19) 0.20887(12) 0.0143(3) Uani d 1
C C4 0.75973(18) 0.64172(19) 0.18369(12) 0.0157(3) Uani d 1
C C5 0.8844(2) 0.5282(2) 0.14690(14) 0.0207(3) Uani d 1
H H5 0.862(2) 0.428(2) 0.1372(15) 0.025(5) Uiso d 1
C C6 1.0353(2) 0.5584(2) 0.12179(14) 0.0249(4) Uani d 1
H H6 1.121(2) 0.476(2) 0.0956(15) 0.029(5) Uiso d 1
C C7 1.0626(2) 0.7013(2) 0.13345(15) 0.0270(4) Uani d 1
H H7 1.171(2) 0.725(2) 0.1153(16) 0.036(5) Uiso d 1
C C8 0.9406(2) 0.8130(2) 0.17129(15) 0.0272(4) Uani d 1
H H8 0.956(2) 0.912(2) 0.1786(16) 0.035(5) Uiso d 1
C C9 0.7894(2) 0.7831(2) 0.19693(14) 0.0218(4) Uani d 1
H H9 0.702(2) 0.864(2) 0.2216(15) 0.026(5) Uiso d 1
C C10 0.45633(18) 0.76081(19) 0.21919(13) 0.0151(3) Uani d 1
C C11 0.3922(2) 0.8989(2) 0.12049(14) 0.0190(3) Uani d 1
H H11 0.437(2) 0.894(2) 0.0486(15) 0.021(4) Uiso d 1
C C12 0.2686(2) 1.0425(2) 0.12466(15) 0.0219(4) Uani d 1
H H12 0.222(2) 1.140(2) 0.0536(15) 0.027(5) Uiso d 1
C C13 0.2049(2) 1.0487(2) 0.22742(14) 0.0218(4) Uani d 1
H H13 0.117(2) 1.150(2) 0.2302(14) 0.025(5) Uiso d 1
C C14 0.2662(2) 0.9111(2) 0.32521(15) 0.0223(4) Uani d 1
H H14 0.220(2) 0.911(2) 0.3975(16) 0.028(5) Uiso d 1
C C15 0.3926(2) 0.7678(2) 0.32182(14) 0.0191(3) Uani d 1
H H15 0.436(2) 0.676(2) 0.3905(15) 0.024(5) Uiso d 1
C C16 0.5624(2) 0.1679(2) 0.35767(14) 0.0185(3) Uani d 1
H H16A 0.515(2) 0.177(2) 0.4279(16) 0.025(5) Uiso d 1
H H16B 0.497(2) 0.126(2) 0.3197(15) 0.026(5) Uiso d 1
C C17 0.73753(19) 0.0476(2) 0.38441(13) 0.0180(3) Uani d 1
C C18 0.8993(2) -0.2297(2) 0.50004(16) 0.0238(4) Uani d 1
H H18A 0.964(2) -0.185(2) 0.5386(15) 0.026(5) Uiso d 1
H H18B 0.955(2) -0.249(2) 0.4347(16) 0.027(5) Uiso d 1
C C19 0.8664(2) -0.3865(2) 0.57850(17) 0.0293(4) Uani d 1
H H19A 0.977(3) -0.481(3) 0.6116(17) 0.039(6) Uiso d 1
H H19B 0.801(3) -0.364(2) 0.6446(17) 0.039(6) Uiso d 1
H H19C 0.799(3) -0.430(2) 0.5386(17) 0.039(6) Uiso d 1

loop_
_atom_site_aniso_label
_atom_site_aniso_U_11
_atom_site_aniso_U_22
_atom_site_aniso_U_33
_atom_site_aniso_U_12
_atom_site_aniso_U_13
_atom_site_aniso_U_23
O1 0.0269(6) 0.0215(6) 0.0139(6) -0.0064(5) -0.0011(4) -0.0048(5)
O2 0.0338(7) 0.0224(6) 0.0201(6) -0.0164(5) 0.0009(5) -0.0072(5)
O3 0.0228(6) 0.0235(7) 0.0349(7) -0.0082(5) 0.0108(5) -0.0087(5)
O4 0.0216(6) 0.0148(6) 0.0212(6) -0.0043(4) 0.0010(4) -0.0018(5)
N1 0.0224(7) 0.0167(7) 0.0116(6) -0.0089(5) 0.0002(5) -0.0042(5)
N2 0.0217(7) 0.0142(7) 0.0142(6) -0.0080(5) 0.0010(5) -0.0020(5)
C1 0.0159(7) 0.0163(8) 0.0150(7) -0.0040(6) 0.0029(5) -0.0054(6)
C2 0.0164(7) 0.0174(8) 0.0161(7) -0.0066(6) 0.0012(6) -0.0048(6)
C3 0.0177(7) 0.0153(8) 0.0112(7) -0.0070(6) 0.0011(5) -0.0046(6)
C4 0.0183(7) 0.0176(8) 0.0113(7) -0.0073(6) 0.0006(5) -0.0031(6)
C5 0.0216(8) 0.0192(8) 0.0209(8) -0.0065(6) 0.0015(6) -0.0060(7)
C6 0.0190(8) 0.0295(10) 0.0241(9) -0.0048(7) 0.0028(6) -0.0085(8)
C7 0.0197(8) 0.0365(11) 0.0258(9) -0.0144(8) 0.0017(7) -0.0064(8)
C8 0.0271(9) 0.0302(10) 0.0321(10) -0.0171(8) 0.0018(7) -0.0130(8)
C9 0.0218(8) 0.0254(9) 0.0237(9) -0.0103(7) 0.0033(6) -0.0123(7)
C10 0.0155(7) 0.0146(8) 0.0173(8) -0.0077(6) 0.0012(5) -0.0051(6)
C11 0.0216(8) 0.0188(8) 0.0166(8) -0.0087(6) 0.0035(6) -0.0036(7)
C12 0.0219(8) 0.0173(8) 0.0238(9) -0.0074(6) 0.0002(6) -0.0019(7)
C13 0.0179(8) 0.0182(8) 0.0311(9) -0.0058(6) 0.0027(7) -0.0103(7)
C14 0.0222(8) 0.0260(9) 0.0221(9) -0.0085(7) 0.0054(6) -0.0119(7)
C15 0.0217(8) 0.0203(8) 0.0154(8) -0.0069(6) 0.0010(6) -0.0055(7)
C16 0.0204(8) 0.0153(8) 0.0182(8) -0.0077(6) 0.0027(6) -0.0014(6)
C17 0.0224(8) 0.0157(8) 0.0176(8) -0.0064(6) 0.0032(6) -0.0073(6)
C18 0.0218(8) 0.0188(9) 0.0272(9) -0.0006(7) -0.0012(7) -0.0077(7)
C19 0.0322(10) 0.0221(9) 0.0264(10) -0.0013(8) -0.0018(8) -0.0047(8)

loop_
_atom_type_symbol
_atom_type_description
_atom_type_scat_dispersion_real
_atom_type_scat_dispersion_imag
_atom_type_scat_source
C C 0.0033 0.0016 'International Tables Vol C Tables 4.2.6.8 and 6.1.1.4'
H H 0.0000 0.0000 'International Tables Vol C Tables 4.2.6.8 and 6.1.1.4'
N N 0.0061 0.0033 'International Tables Vol C Tables 4.2.6.8 and 6.1.1.4'
O O 0.0106 0.0060 'International Tables Vol C Tables 4.2.6.8 and 6.1.1.4'

loop_
_geom_angle_atom_site_label_1
_geom_angle_atom_site_label_2
_geom_angle_atom_site_label_3
_geom_angle
C17 O4 C18 116.34(13)
C2 N1 C3 113.27(13)
C2 N1 H1 122.0(12)
C3 N1 H1 124.3(12)
C1 N2 C2 111.55(12)
C1 N2 C16 124.09(13)
C2 N2 C16 123.48(13)
O1 C1 N2 125.56(14)
O1 C1 C3 127.87(14)
N2 C1 C3 106.56(12)
O2 C2 N1 128.79(14)
O2 C2 N2 123.61(14)
N1 C2 N2 107.59(13)
N1 C3 C10 109.98(11)
N1 C3 C4 110.84(12)
C10 C3 C4 113.22(12)
N1 C3 C1 100.42(11)
C10 C3 C1 111.28(12)
C4 C3 C1 110.38(12)
C9 C4 C5 119.09(14)
C9 C4 C3 121.76(14)
C5 C4 C3 119.15(13)
C6 C5 C4 120.39(16)
C6 C5 H5 121.0(11)
C4 C5 H5 118.6(11)
C7 C6 C5 120.01(17)
C7 C6 H6 121.3(11)
C5 C6 H6 118.7(11)
C8 C7 C6 119.93(16)
C8 C7 H7 119.3(11)
C6 C7 H7 120.8(11)
C7 C8 C9 120.29(17)
C7 C8 H8 121.1(12)
C9 C8 H8 118.6(12)
C4 C9 C8 120.27(16)
C4 C9 H9 119.2(10)
C8 C9 H9 120.5(10)
C15 C10 C11 119.11(14)
C15 C10 C3 122.84(13)
C11 C10 C3 118.04(14)
C12 C11 C10 120.65(15)
C12 C11 H11 120.4(10)
C10 C11 H11 118.9(10)
C11 C12 C13 120.01(15)
C11 C12 H12 120.1(10)
C13 C12 H12 119.8(10)
C14 C13 C12 119.56(16)
C14 C13 H13 120.5(10)
C12 C13 H13 120.0(10)
C13 C14 C15 120.65(16)
C13 C14 H14 120.7(11)
C15 C14 H14 118.6(11)
C10 C15 C14 120.00(15)
C10 C15 H15 120.4(11)
C14 C15 H15 119.6(11)
N2 C16 C17 111.31(13)
N2 C16 H16A 109.3(11)
C17 C16 H16A 109.1(10)
N2 C16 H16B 107.2(11)
C17 C16 H16B 110.0(11)
H16A C16 H16B 109.8(15)
O3 C17 O4 125.56(15)
O3 C17 C16 125.00(15)
O4 C17 C16 109.44(13)
O4 C18 C19 106.36(15)
O4 C18 H18A 108.3(11)
C19 C18 H18A 112.0(11)
O4 C18 H18B 108.4(11)
C19 C18 H18B 112.7(10)
H18A C18 H18B 108.9(15)
C18 C19 H19A 109.9(11)
C18 C19 H19B 112.2(11)
H19A C19 H19B 108.1(16)
C18 C19 H19C 111.1(12)
H19A C19 H19C 109.3(16)
H19B C19 H19C 106.1(17)

loop_
_geom_bond_atom_site_label_1
_geom_bond_atom_site_label_2
_geom_bond_distance
O1 C1 1.2088(17)
O2 C2 1.2307(18)
O3 C17 1.2025(19)
O4 C17 1.3325(19)
O4 C18 1.4681(19)
N1 C2 1.3378(19)
N1 C3 1.4687(18)
N1 H1 0.91(2)
N2 C1 1.3760(19)
N2 C2 1.4005(19)
N2 C16 1.4433(19)
C1 C3 1.543(2)
C3 C10 1.533(2)
C3 C4 1.533(2)
C4 C9 1.387(2)
C4 C5 1.395(2)
C5 C6 1.392(2)
C5 H5 0.989(18)
C6 C7 1.383(2)
C6 H6 0.985(19)
C7 C8 1.381(3)
C7 H7 1.01(2)
C8 C9 1.393(2)
C8 H8 0.943(19)
C9 H9 0.978(18)
C10 C15 1.389(2)
C10 C11 1.396(2)
C11 C12 1.386(2)
C11 H11 0.975(18)
C12 C13 1.389(2)
C12 H12 0.996(18)
C13 C14 1.383(2)
C13 H13 0.978(18)
C14 C15 1.392(2)
C14 H14 0.973(19)
C15 H15 0.954(18)
C16 C17 1.515(2)
C16 H16A 0.971(18)
C16 H16B 0.958(18)
C18 C19 1.497(3)
C18 H18A 0.977(18)
C18 H18B 0.968(19)
C19 H19A 1.03(2)
C19 H19B 1.02(2)
C19 H19C 0.99(2)

loop_
_geom_hbond_atom_site_label_D
_geom_hbond_atom_site_label_H
_geom_hbond_atom_site_label_A
_geom_hbond_site_symmetry_A
_geom_hbond_distance_DH
_geom_hbond_distance_HA
_geom_hbond_distance_DA
_geom_hbond_angle_DHA
N1 H1 O2 2_665 0.91(2) 1.91(2) 2.8203(17) 172.6(17)
C15 H15 O1 2_666 0.954(18) 2.591(18) 3.332(2) 134.8(14)
C16 H16A O4 2_656 0.971(18) 2.653(19) 3.415(2) 135.7(13)
C18 H18A O3 2_756 0.977(18) 2.658(19) 3.633(2) 175.9(14)
C7 H7 Cg3 1_655 1.01(2) 2.976(18) 3.6661(19) 126.6(13)
C12 H12 Cg2 2_675 0.996(18) 2.701(18) 3.6673(19) 163.1(18)
C19 H19A Cg2 2_l65 1.03(2) 2.83(2) 3.572(2) 129.0(16)

loop_
_geom_torsion_atom_site_label_1
_geom_torsion_atom_site_label_2
_geom_torsion_atom_site_label_3
_geom_torsion_atom_site_label_4
_geom_torsion
C2 N2 C1 O1 -172.06(14)
C16 N2 C1 O1 -2.5(2)
C2 N2 C1 C3 8.07(16)
C16 N2 C1 C3 177.66(13)
C3 N1 C2 O2 -178.70(15)
C3 N1 C2 N2 1.34(17)
C1 N2 C2 O2 173.90(14)
C16 N2 C2 O2 4.2(2)
C1 N2 C2 N1 -6.13(17)
C16 N2 C2 N1 -175.80(13)
C2 N1 C3 C10 -114.14(14)
C2 N1 C3 C4 119.90(14)
C2 N1 C3 C1 3.23(16)
O1 C1 C3 N1 173.53(15)
N2 C1 C3 N1 -6.61(14)
O1 C1 C3 C10 -70.07(19)
N2 C1 C3 C10 109.79(13)
O1 C1 C3 C4 56.5(2)
N2 C1 C3 C4 -123.62(13)
N1 C3 C4 C9 138.84(14)
C10 C3 C4 C9 14.70(19)
C1 C3 C4 C9 -110.80(16)
N1 C3 C4 C5 -41.42(18)
C10 C3 C4 C5 -165.55(13)
C1 C3 C4 C5 68.94(17)
C9 C4 C5 C6 -1.2(2)
C3 C4 C5 C6 179.04(14)
C4 C5 C6 C7 0.1(2)
C5 C6 C7 C8 0.8(3)
C6 C7 C8 C9 -0.5(3)
C5 C4 C9 C8 1.4(2)
C3 C4 C9 C8 -178.82(14)
C7 C8 C9 C4 -0.6(3)
N1 C3 C10 C15 126.47(15)
C4 C3 C10 C15 -108.93(16)
C1 C3 C10 C15 16.09(19)
N1 C3 C10 C11 -52.87(17)
C4 C3 C10 C11 71.73(17)
C1 C3 C10 C11 -163.25(13)
C15 C10 C11 C12 1.1(2)
C3 C10 C11 C12 -179.49(13)
C10 C11 C12 C13 -1.3(2)
C11 C12 C13 C14 0.3(2)
C12 C13 C14 C15 0.9(2)
C11 C10 C15 C14 0.1(2)
C3 C10 C15 C14 -179.25(14)
C13 C14 C15 C10 -1.1(2)
C1 N2 C16 C17 -70.75(19)
C2 N2 C16 C17 97.63(17)
C18 O4 C17 O3 2.5(2)
C18 O4 C17 C16 -176.91(13)
N2 C16 C17 O3 -4.4(2)
N2 C16 C17 O4 174.99(12)
C17 O4 C18 C19 -176.90(14)

_cod_database_fobs_code 1546721
